data_7215682
loop_
_publ_author_name
'Shi, Hua-Yu'
'Dong, Yun-Bo'
'Liu, Ying-Ying'
'Ma, Jian-Fang'

_publ_section_title
;
 Multinuclear coordination polymers based on Ag&#x22EF;Ag interaction:
 syntheses, structures, and luminescence properties
;
_journal_issue 23
_journal_name_full CrystEngComm
_journal_page_first 5110
_journal_paper_doi 10.1039/c4ce00236a
_journal_volume 16
_journal_year 2014
_chemical_formula_moiety 'C88 H62 Ag6 N18 O18'
_chemical_formula_sum 'C88 H62 Ag6 N18 O18'
_chemical_formula_weight 2306.78
_chemical_name_systematic
;
 ?
;
_space_group_IT_number 2
_symmetry_cell_setting triclinic
_symmetry_space_group_name_Hall '-P 1'
_symmetry_space_group_name_H-M 'P -1'
_atom_sites_solution_hydrogens geom
_atom_sites_solution_primary direct
_atom_sites_solution_secondary difmap
_audit_creation_method SHELXL-97
_cell_angle_alpha 68.417(7)
_cell_angle_beta 71.336(7)
_cell_angle_gamma 81.650(6)
_cell_formula_units_Z 1
_cell_length_a 10.3250(7)
_cell_length_b 14.1580(10)
_cell_length_c 14.9160(10)
_cell_measurement_reflns_used 3510
_cell_measurement_temperature 293(2)
_cell_measurement_theta_max 29.2115
_cell_measurement_theta_min 2.9194
_cell_volume 1920.0(3)
_computing_cell_refinement CrysAlis
_computing_data_collection 'CrysAlis (Oxford Diffraction, 2006)'
_computing_data_reduction CrysAlis
_computing_structure_refinement 'SHELXL-97 (Sheldrick, 2008)'
_computing_structure_solution 'SHELXS-97 (Sheldrick, 2008)'
_diffrn_ambient_temperature 293(2)
_diffrn_detector_area_resol_mean 10.2375
_diffrn_measured_fraction_theta_full 0.996
_diffrn_measured_fraction_theta_max 0.832
_diffrn_measurement_device_type 'Oxford Diffraction Gemini R Ultra'
_diffrn_measurement_method '\w scan'
_diffrn_radiation_monochromator graphite
_diffrn_radiation_source 'fine-focus sealed tube'
_diffrn_radiation_type MoK\a
_diffrn_radiation_wavelength 0.71069
_diffrn_reflns_av_R_equivalents 0.0266
_diffrn_reflns_av_sigmaI/netI 0.0515
_diffrn_reflns_limit_h_max 14
_diffrn_reflns_limit_h_min -13
_diffrn_reflns_limit_k_max 12
_diffrn_reflns_limit_k_min -18
_diffrn_reflns_limit_l_max 15
_diffrn_reflns_limit_l_min -18
_diffrn_reflns_number 13377
_diffrn_reflns_theta_full 25.00
_diffrn_reflns_theta_max 29.27
_diffrn_reflns_theta_min 2.93
_exptl_absorpt_coefficient_mu 1.591
_exptl_absorpt_correction_T_max 1.00000
_exptl_absorpt_correction_T_min 0.74832
_exptl_absorpt_correction_type multi-scan
_exptl_absorpt_process_details
; 
CrysAlis (Oxford Diffraction, 2006)
;
_exptl_crystal_colour colourless
_exptl_crystal_density_diffrn 1.995
_exptl_crystal_density_method 'not measured'
_exptl_crystal_description block
_exptl_crystal_F_000 1142
_exptl_crystal_size_max 0.26
_exptl_crystal_size_mid 0.23
_exptl_crystal_size_min 0.15
_refine_diff_density_max 0.767
_refine_diff_density_min -1.037
_refine_diff_density_rms 0.090
_refine_ls_extinction_method none
_refine_ls_goodness_of_fit_ref 1.067
_refine_ls_hydrogen_treatment mixed
_refine_ls_matrix_type full
_refine_ls_number_parameters 625
_refine_ls_number_reflns 8725
_refine_ls_number_restraints 3
_refine_ls_restrained_S_all 1.066
_refine_ls_R_factor_all 0.0814
_refine_ls_R_factor_gt 0.0512
_refine_ls_shift/su_max 0.084
_refine_ls_shift/su_mean 0.000
_refine_ls_structure_factor_coef Fsqd
_refine_ls_weighting_details 'calc w=1/[\s^2^(Fo^2^)+(0.0333P)^2^+3.2749P] where P=(Fo^2^+2Fc^2^)/3'
_refine_ls_weighting_scheme calc
_refine_ls_wR_factor_gt 0.1030
_refine_ls_wR_factor_ref 0.1197
_reflns_number_gt 6122
_reflns_number_total 8725
_reflns_threshold_expression >2\s(I)
_cod_data_source_file c4ce00236a2.cif
_cod_data_source_block crystal7
_cod_depositor_comments
;
The following automatic conversions were performed:

'_symmetry_cell_setting' value 'Triclinic' changed to 'triclinic'
according to
/usr/data/users/saulius/crontab/automatic-downloads/rss-feeds/RSC/lib/dictionaries/cif_core.dic
dictionary named 'cif_core.dic' version 2.4.2 from 2011-04-26.

Automatic conversion script
Id: cif_fix_values 2281 2013-09-26 08:29:07Z andrius 

 Adding full bibliography for 7215675--7215683.cif.
;
_cod_original_cell_volume 1920.0(2)
_cod_original_sg_symbol_H-M p-1
_cod_database_code 7215682

loop_
_symmetry_equiv_pos_as_xyz
'x, y, z'
'-x, -y, -z'

loop_
_atom_site_label
_atom_site_type_symbol
_atom_site_fract_x
_atom_site_fract_y
_atom_site_fract_z
_atom_site_U_iso_or_equiv
_atom_site_adp_type
_atom_site_occupancy
_atom_site_symmetry_multiplicity
_atom_site_calc_flag
_atom_site_refinement_flags
Ag1 Ag 0.71758(5) 0.08005(4) 0.79865(3) 0.06612(16) Uani 1 1 d .
Ag2 Ag 0.89470(4) 0.22688(3) 0.84876(3) 0.05191(13) Uani 1 1 d .
Ag3 Ag 1.21075(5) 0.22831(4) 0.75109(4) 0.07296(17) Uani 1 1 d .
C1 C 0.8570(5) -0.0078(3) 1.0330(3) 0.0391(10) Uani 1 1 d .
C2 C 0.9201(5) 0.0505(3) 1.0644(3) 0.0380(10) Uani 1 1 d .
C3 C 1.0608(5) 0.0572(3) 1.0325(3) 0.0393(11) Uani 1 1 d .
C7 C 0.5233(6) 0.1125(5) 1.0991(4) 0.0631(16) Uani 1 1 d .
H7 H 0.4961 0.0910 1.1691 0.076 Uiso 1 1 calc R
C8 C 0.4721(5) 0.1948(5) 1.0367(5) 0.0627(16) Uani 1 1 d .
H8 H 0.4046 0.2410 1.0548 0.075 Uiso 1 1 calc R
C9 C 0.5418(5) 0.1952(4) 0.9399(4) 0.0522(13) Uani 1 1 d .
C10 C 0.5311(5) 0.2664(4) 0.8422(4) 0.0538(13) Uani 1 1 d .
C11 C 0.4741(6) 0.3628(5) 0.8306(5) 0.0701(17) Uani 1 1 d .
H11 H 0.4382 0.3839 0.8861 0.084 Uiso 1 1 calc RD
C13 C 0.5242(8) 0.3959(7) 0.6585(7) 0.098(3) Uani 1 1 d .
H13 H 0.5245 0.4390 0.5940 0.117 Uiso 1 1 calc R
C14 C 0.5796(8) 0.2985(6) 0.6738(6) 0.092(2) Uani 1 1 d .
H14 H 0.6150 0.2770 0.6186 0.110 Uiso 1 1 calc R
C15 C 0.7413(6) 0.2673(4) 1.1525(4) 0.0584(15) Uani 1 1 d .
H15 H 0.7251 0.2499 1.2215 0.070 Uiso 1 1 calc R
C16 C 0.7125(6) 0.3581(5) 1.0886(4) 0.0613(15) Uani 1 1 d .
H16 H 0.6732 0.4156 1.1044 0.074 Uiso 1 1 calc R
C17 C 0.7533(5) 0.3478(4) 0.9953(4) 0.0420(11) Uani 1 1 d .
C18 C 0.7478(5) 0.4239(4) 0.8970(4) 0.0466(12) Uani 1 1 d .
C19 C 0.6851(6) 0.5179(4) 0.8892(5) 0.0644(16) Uani 1 1 d .
H19 H 0.6444 0.5356 0.9465 0.077 Uiso 1 1 calc R
C20 C 0.6832(7) 0.5856(5) 0.7956(6) 0.080(2) Uani 1 1 d .
H20 H 0.6425 0.6500 0.7885 0.096 Uiso 1 1 calc R
C21 C 0.7419(7) 0.5565(5) 0.7138(6) 0.0788(19) Uani 1 1 d .
H21 H 0.7399 0.6004 0.6501 0.095 Uiso 1 1 calc R
C22 C 0.8045(6) 0.4614(4) 0.7261(4) 0.0606(14) Uani 1 1 d .
H22 H 0.8461 0.4425 0.6697 0.073 Uiso 1 1 calc R
C23 C 1.1078(6) 0.2999(4) 1.0551(4) 0.0541(13) Uani 1 1 d .
H23 H 1.0966 0.2906 1.1222 0.065 Uiso 1 1 calc R
C24 C 1.1131(6) 0.3894(4) 0.9798(4) 0.0556(14) Uani 1 1 d .
H24 H 1.1072 0.4539 0.9839 0.067 Uiso 1 1 calc R
C25 C 1.1292(5) 0.3652(4) 0.8948(4) 0.0446(11) Uani 1 1 d .
C26 C 1.1351(5) 0.4336(4) 0.7931(4) 0.0494(12) Uani 1 1 d .
C27 C 1.1125(6) 0.5379(4) 0.7709(5) 0.0659(16) Uani 1 1 d .
H27 H 1.0931 0.5656 0.8216 0.079 Uiso 1 1 calc R
C28 C 1.1186(8) 0.5984(5) 0.6764(6) 0.087(2) Uani 1 1 d .
H28 H 1.1053 0.6682 0.6616 0.105 Uiso 1 1 calc R
C29 C 1.1441(8) 0.5587(5) 0.6015(6) 0.091(2) Uani 1 1 d .
H29 H 1.1464 0.6002 0.5361 0.109 Uiso 1 1 calc R
C30 C 1.1665(7) 0.4553(5) 0.6260(5) 0.0744(18) Uani 1 1 d .
H30 H 1.1861 0.4273 0.5755 0.089 Uiso 1 1 calc R
C31 C 0.9947(6) 0.1960(4) 0.6572(4) 0.0524(13) Uani 1 1 d .
C32 C 1.1665(6) -0.1207(5) 0.5913(6) 0.0688(18) Uani 1 1 d .
C33 C 1.2309(6) 0.0124(8) 0.3470(6) 0.090(3) Uani 1 1 d .
C34 C 1.0576(5) 0.1471(4) 0.5783(3) 0.0428(11) Uani 1 1 d .
C35 C 1.0859(5) 0.0441(4) 0.6063(3) 0.0424(11) Uani 1 1 d .
H35 H 1.0644 0.0061 0.6747 0.051 Uiso 1 1 calc R
C36 C 1.1452(5) -0.0064(4) 0.5377(4) 0.0477(12) Uani 1 1 d .
C37 C 1.1740(5) 0.0505(5) 0.4365(4) 0.0556(14) Uani 1 1 d .
C38 C 1.1452(6) 0.1527(6) 0.4084(4) 0.0656(17) Uani 1 1 d .
H38 H 1.1635 0.1906 0.3402 0.079 Uiso 1 1 calc R
C39 C 1.0901(6) 0.2018(4) 0.4774(4) 0.0565(14) Uani 1 1 d .
H39 H 1.0750 0.2719 0.4554 0.068 Uiso 1 1 calc R
C40 C 1.3773(6) 0.1473(4) 0.6008(4) 0.0522(13) Uani 1 1 d .
C41 C 1.4726(10) 0.1992(8) 0.3654(8) 0.049(2) Uani 0.50 1 d P
C42 C 1.4621(5) -0.0255(4) 0.6015(3) 0.0419(11) Uani 1 1 d .
H42 H 1.4362 -0.0438 0.6712 0.050 Uiso 1 1 calc R
C43 C 1.4422(5) 0.0736(3) 0.5456(3) 0.0395(10) Uani 1 1 d .
C44 C 1.4810(5) 0.1004(4) 0.4405(3) 0.0419(11) Uani 1 1 d .
C45 C 1.5726(12) 0.3409(9) 0.3762(10) 0.072(4) Uani 0.50 1 d P
H45A H 1.5358 0.3985 0.3966 0.108 Uiso 0.50 1 calc PR
H45B H 1.6280 0.3638 0.3072 0.108 Uiso 0.50 1 calc PR
H45C H 1.6275 0.2991 0.4181 0.108 Uiso 0.50 1 calc PR
N1 N 0.6203(4) 0.0680(3) 1.0417(3) 0.0466(10) Uani 1 1 d .
N2 N 0.6316(4) 0.1165(3) 0.9438(3) 0.0431(9) Uani 1 1 d .
N3 N 0.5849(5) 0.2335(4) 0.7645(4) 0.0686(14) Uani 1 1 d .
N4 N 0.7979(4) 0.2068(3) 1.0979(3) 0.0429(9) Uani 1 1 d .
N5 N 0.8066(4) 0.2557(3) 0.9999(3) 0.0394(9) Uani 1 1 d .
N6 N 0.8068(4) 0.3965(3) 0.8159(3) 0.0483(10) Uani 1 1 d .
N7 N 1.1216(4) 0.2267(3) 1.0160(3) 0.0435(9) Uani 1 1 d .
N8 N 1.1369(4) 0.2649(3) 0.9170(3) 0.0439(9) Uani 1 1 d .
N9 N 1.1610(5) 0.3928(3) 0.7208(3) 0.0547(11) Uani 1 1 d .
O1 O 0.9695(6) 0.2879(3) 0.6296(3) 0.0902(15) Uani 1 1 d .
O2 O 0.9722(4) 0.1373(3) 0.7479(2) 0.0553(9) Uani 1 1 d .
O3 O 1.1171(6) -0.1577(3) 0.6818(4) 0.0932(17) Uani 1 1 d .
O4 O 1.2347(5) -0.1753(4) 0.5383(5) 0.1072(18) Uani 1 1 d .
H4 H 1.2596 -0.1393 0.4788 0.161 Uiso 1 1 calc R
O5 O 1.2827(6) -0.0793(6) 0.3658(5) 0.128(2) Uani 1 1 d .
O6 O 1.2264(6) 0.0630(6) 0.2664(4) 0.136(3) Uani 1 1 d .
O7 O 1.3234(4) 0.1093(3) 0.6935(3) 0.0591(10) Uani 1 1 d .
O8 O 1.3789(5) 0.2396(3) 0.5533(4) 0.0890(15) Uani 1 1 d .
O9 O 1.4650(10) 0.2842(6) 0.3857(6) 0.072(2) Uani 0.50 1 d P
O10 O 1.4733(9) 0.2041(6) 0.2819(5) 0.068(2) Uani 0.50 1 d P
C4 C 0.7035(6) -0.0223(5) 1.0745(5) 0.0554(14) Uani 1 1 d .
H4A H 0.671(6) -0.065(4) 1.058(4) 0.067 Uiso 1 1 d .
H4B H 0.672(6) -0.042(4) 1.143(5) 0.067 Uiso 1 1 d .
C5 C 0.8324(7) 0.0989(4) 1.1397(4) 0.0483(12) Uani 1 1 d .
H5A H 0.748(6) 0.065(4) 1.174(4) 0.058 Uiso 1 1 d .
H5B H 0.8783(4) 0.094(4) 1.185(4) 0.058 Uiso 1 1 d D
C6 C 1.1252(7) 0.1178(4) 1.0713(5) 0.0524(14) Uani 1 1 d .
H6A H 1.0799(13) 0.113(4) 1.142(4) 0.063 Uiso 1 1 d D
H6B H 1.209(6) 0.103(4) 1.063(4) 0.063 Uiso 1 1 d .
C12 C 0.4705(7) 0.4275(6) 0.7366(7) 0.086(2) Uani 1 1 d D
H12 H 0.434(7) 0.4896(16) 0.7428(11) 0.104 Uiso 1 1 d D

loop_
_atom_site_aniso_label
_atom_site_aniso_U_11
_atom_site_aniso_U_22
_atom_site_aniso_U_33
_atom_site_aniso_U_23
_atom_site_aniso_U_13
_atom_site_aniso_U_12
Ag1 0.0828(3) 0.0736(3) 0.0515(2) -0.0401(2) -0.0174(2) 0.0144(3)
Ag2 0.0612(3) 0.0506(2) 0.0465(2) -0.02928(18) -0.00702(19) 0.00481(19)
Ag3 0.0772(3) 0.0666(3) 0.0958(4) -0.0589(3) -0.0271(3) 0.0237(3)
C1 0.052(3) 0.029(2) 0.033(2) -0.0042(18) -0.015(2) -0.001(2)
C2 0.059(3) 0.027(2) 0.029(2) -0.0099(17) -0.017(2) 0.004(2)
C3 0.057(3) 0.028(2) 0.034(2) -0.0076(18) -0.018(2) -0.002(2)
C7 0.050(3) 0.088(5) 0.053(3) -0.038(3) 0.002(3) -0.007(3)
C8 0.040(3) 0.087(5) 0.074(4) -0.055(4) -0.008(3) 0.010(3)
C9 0.037(3) 0.064(4) 0.068(3) -0.040(3) -0.012(3) -0.001(3)
C10 0.040(3) 0.057(3) 0.070(4) -0.027(3) -0.020(3) 0.004(3)
C11 0.047(3) 0.073(4) 0.096(5) -0.039(4) -0.022(3) 0.015(3)
C13 0.085(6) 0.098(6) 0.092(6) -0.006(5) -0.046(5) 0.025(5)
C14 0.107(6) 0.103(6) 0.076(5) -0.032(4) -0.047(5) 0.017(5)
C15 0.070(4) 0.063(4) 0.053(3) -0.042(3) -0.015(3) 0.019(3)
C16 0.067(4) 0.060(4) 0.070(4) -0.047(3) -0.017(3) 0.021(3)
C17 0.036(3) 0.037(3) 0.059(3) -0.028(2) -0.011(2) 0.004(2)
C18 0.039(3) 0.034(3) 0.066(3) -0.019(2) -0.013(2) -0.001(2)
C19 0.065(4) 0.044(3) 0.085(4) -0.028(3) -0.022(3) 0.012(3)
C20 0.083(5) 0.039(3) 0.107(6) -0.016(4) -0.032(4) 0.011(3)
C21 0.074(5) 0.052(4) 0.084(5) 0.000(3) -0.019(4) 0.003(3)
C22 0.061(4) 0.054(4) 0.054(3) -0.009(3) -0.011(3) -0.004(3)
C23 0.061(3) 0.053(3) 0.062(3) -0.040(3) -0.015(3) 0.003(3)
C24 0.060(3) 0.042(3) 0.077(4) -0.040(3) -0.016(3) 0.005(3)
C25 0.040(3) 0.035(3) 0.063(3) -0.025(2) -0.011(2) 0.000(2)
C26 0.038(3) 0.038(3) 0.070(3) -0.025(3) -0.005(2) -0.004(2)
C27 0.072(4) 0.042(3) 0.081(4) -0.025(3) -0.015(3) 0.002(3)
C28 0.098(6) 0.043(4) 0.103(6) -0.013(4) -0.020(5) -0.003(4)
C29 0.101(6) 0.053(4) 0.081(5) 0.004(4) -0.012(4) 0.002(4)
C30 0.082(5) 0.065(4) 0.066(4) -0.022(3) -0.013(3) 0.004(4)
C31 0.059(3) 0.055(3) 0.053(3) -0.033(3) -0.014(3) 0.002(3)
C32 0.056(4) 0.076(4) 0.110(6) -0.066(4) -0.036(4) 0.009(3)
C33 0.040(3) 0.181(9) 0.082(5) -0.092(6) 0.000(3) -0.016(5)
C34 0.050(3) 0.049(3) 0.037(2) -0.020(2) -0.017(2) 0.000(2)
C35 0.052(3) 0.047(3) 0.033(2) -0.016(2) -0.015(2) -0.002(2)
C36 0.043(3) 0.063(3) 0.052(3) -0.032(3) -0.018(2) -0.002(2)
C37 0.037(3) 0.095(5) 0.046(3) -0.038(3) -0.008(2) -0.006(3)
C38 0.061(4) 0.107(5) 0.027(2) -0.013(3) -0.012(2) -0.022(4)
C39 0.071(4) 0.051(3) 0.040(3) -0.003(2) -0.020(3) -0.006(3)
C40 0.051(3) 0.050(3) 0.057(3) -0.030(3) -0.006(3) 0.001(3)
C41 0.038(6) 0.046(6) 0.056(6) -0.020(5) -0.006(5) 0.008(5)
C42 0.043(3) 0.044(3) 0.035(2) -0.017(2) -0.004(2) 0.002(2)
C43 0.040(3) 0.036(3) 0.041(2) -0.016(2) -0.005(2) -0.004(2)
C44 0.043(3) 0.038(3) 0.041(2) -0.015(2) -0.007(2) 0.001(2)
C45 0.056(8) 0.040(7) 0.092(9) 0.002(6) -0.016(7) 0.007(6)
N1 0.043(2) 0.055(3) 0.042(2) -0.022(2) -0.0050(19) -0.005(2)
N2 0.041(2) 0.051(2) 0.045(2) -0.0289(19) -0.0090(18) -0.0007(19)
N3 0.079(4) 0.074(4) 0.063(3) -0.032(3) -0.031(3) 0.014(3)
N4 0.051(2) 0.044(2) 0.041(2) -0.0248(18) -0.0114(19) 0.0009(19)
N5 0.044(2) 0.037(2) 0.043(2) -0.0213(17) -0.0114(18) -0.0007(18)
N6 0.045(2) 0.043(2) 0.050(2) -0.016(2) -0.008(2) 0.0013(19)
N7 0.049(2) 0.037(2) 0.053(2) -0.0259(19) -0.016(2) 0.0033(18)
N8 0.047(2) 0.033(2) 0.057(3) -0.0238(19) -0.013(2) -0.0003(18)
N9 0.055(3) 0.046(3) 0.053(3) -0.017(2) -0.004(2) 0.001(2)
O1 0.136(5) 0.054(3) 0.076(3) -0.033(2) -0.017(3) 0.009(3)
O2 0.070(2) 0.064(2) 0.0376(18) -0.0301(17) -0.0114(17) 0.0066(19)
O3 0.148(5) 0.060(3) 0.101(4) -0.037(3) -0.073(4) 0.017(3)
O4 0.081(3) 0.093(4) 0.170(5) -0.092(4) -0.018(4) 0.010(3)
O5 0.097(4) 0.186(7) 0.144(5) -0.136(5) -0.005(4) 0.005(4)
O6 0.090(4) 0.284(9) 0.066(3) -0.108(5) -0.008(3) -0.004(5)
O7 0.072(3) 0.056(2) 0.048(2) -0.0317(18) -0.0048(19) 0.008(2)
O8 0.106(4) 0.038(2) 0.094(3) -0.027(2) 0.009(3) 0.008(2)
O9 0.104(7) 0.040(4) 0.056(5) -0.006(4) -0.022(5) 0.015(5)
O10 0.090(6) 0.060(5) 0.040(4) -0.014(4) -0.015(4) 0.020(4)
C4 0.061(4) 0.052(4) 0.051(3) -0.015(3) -0.012(3) -0.011(3)
C5 0.072(4) 0.041(3) 0.036(2) -0.018(2) -0.018(3) 0.004(3)
C6 0.070(4) 0.045(3) 0.056(3) -0.024(3) -0.031(3) 0.002(3)
C12 0.054(4) 0.080(5) 0.110(6) -0.021(5) -0.025(4) 0.015(4)

loop_
_atom_type_symbol
_atom_type_description
_atom_type_scat_dispersion_real
_atom_type_scat_dispersion_imag
_atom_type_scat_source
C C 0.0033 0.0016 'International Tables Vol C Tables 4.2.6.8 and 6.1.1.4'
H H 0.0000 0.0000 'International Tables Vol C Tables 4.2.6.8 and 6.1.1.4'
N N 0.0061 0.0033 'International Tables Vol C Tables 4.2.6.8 and 6.1.1.4'
O O 0.0106 0.0060 'International Tables Vol C Tables 4.2.6.8 and 6.1.1.4'
Ag Ag -0.8971 1.1015 'International Tables Vol C Tables 4.2.6.8 and 6.1.1.4'

loop_
_geom_angle_atom_site_label_1
_geom_angle_atom_site_label_2
_geom_angle_atom_site_label_3
_geom_angle
_geom_angle_site_symmetry_1
_geom_angle_site_symmetry_3
N2 Ag1 N3 71.89(16) . .
N2 Ag1 O5 155.30(19) . 2_756
N3 Ag1 O5 86.6(2) . 2_756
N2 Ag1 O6 142.46(19) . 2_756
N3 Ag1 O6 135.40(19) . 2_756
O5 Ag1 O6 51.6(2) 2_756 2_756
N2 Ag1 Ag2 60.45(10) . .
N3 Ag1 Ag2 80.07(12) . .
O5 Ag1 Ag2 128.74(17) 2_756 .
O6 Ag1 Ag2 135.74(13) 2_756 .
O2 Ag2 N5 157.08(14) . .
O2 Ag2 N6 130.34(14) . .
N5 Ag2 N6 71.50(14) . .
O2 Ag2 Ag3 64.99(10) . .
N5 Ag2 Ag3 118.86(9) . .
N6 Ag2 Ag3 109.31(10) . .
O2 Ag2 Ag1 51.88(10) . .
N5 Ag2 Ag1 117.92(9) . .
N6 Ag2 Ag1 112.94(10) . .
Ag3 Ag2 Ag1 116.764(16) . .
O7 Ag3 N9 147.60(15) . .
O7 Ag3 N8 138.06(13) . .
N9 Ag3 N8 70.28(14) . .
O7 Ag3 Ag2 122.60(11) . .
N9 Ag3 Ag2 78.71(12) . .
N8 Ag3 Ag2 66.78(9) . .
C2 C1 C3 118.6(4) . 2_757
C2 C1 C4 120.4(5) . .
C3 C1 C4 120.9(4) 2_757 .
C3 C2 C1 120.3(4) . .
C3 C2 C5 120.9(4) . .
C1 C2 C5 118.7(5) . .
C2 C3 C1 121.1(4) . 2_757
C2 C3 C6 118.6(4) . .
C1 C3 C6 120.3(5) 2_757 .
N1 C7 C8 107.7(5) . .
C7 C8 C9 105.4(5) . .
N2 C9 C8 110.0(5) . .
N2 C9 C10 119.7(5) . .
C8 C9 C10 130.2(5) . .
N3 C10 C11 122.1(6) . .
N3 C10 C9 115.8(5) . .
C11 C10 C9 122.0(5) . .
C12 C11 C10 119.6(7) . .
C12 C13 C14 119.4(7) . .
N3 C14 C13 123.2(7) . .
N4 C15 C16 107.3(5) . .
C15 C16 C17 105.5(4) . .
N5 C17 C16 111.3(5) . .
N5 C17 C18 119.6(4) . .
C16 C17 C18 129.1(5) . .
N6 C18 C19 121.6(5) . .
N6 C18 C17 116.6(4) . .
C19 C18 C17 121.8(5) . .
C18 C19 C20 119.2(6) . .
C21 C20 C19 118.7(6) . .
C20 C21 C22 119.5(6) . .
N6 C22 C21 121.8(6) . .
N7 C23 C24 107.5(5) . .
C23 C24 C25 105.4(4) . .
N8 C25 C24 110.5(5) . .
N8 C25 C26 120.9(4) . .
C24 C25 C26 128.5(5) . .
N9 C26 C27 120.4(5) . .
N9 C26 C25 117.9(4) . .
C27 C26 C25 121.7(5) . .
C28 C27 C26 119.9(6) . .
C27 C28 C29 120.8(6) . .
C28 C29 C30 117.8(7) . .
N9 C30 C29 122.5(6) . .
O1 C31 O2 125.3(5) . .
O1 C31 C34 118.5(5) . .
O2 C31 C34 116.1(5) . .
O3 C32 O4 121.6(7) . .
O3 C32 C36 119.6(5) . .
O4 C32 C36 118.8(7) . .
O6 C33 O5 121.7(7) . .
O6 C33 C37 121.7(9) . .
O5 C33 C37 116.7(8) . .
C39 C34 C35 117.5(5) . .
C39 C34 C31 122.3(5) . .
C35 C34 C31 120.2(4) . .
C34 C35 C36 123.5(5) . .
C37 C36 C35 117.6(5) . .
C37 C36 C32 130.7(5) . .
C35 C36 C32 111.7(5) . .
C38 C37 C36 119.0(5) . .
C38 C37 C33 113.2(6) . .
C36 C37 C33 127.7(7) . .
C37 C38 C39 122.5(5) . .
C34 C39 C38 119.8(5) . .
O8 C40 O7 123.9(5) . .
O8 C40 C43 119.6(5) . .
O7 C40 C43 116.5(5) . .
O10 C41 O9 119.7(10) . .
O10 C41 C44 119.0(9) . .
O9 C41 C44 121.3(9) . .
C43 C42 C44 123.5(4) . 2_856
C42 C43 C44 117.8(4) . .
C42 C43 C40 118.2(4) . .
C44 C43 C40 123.9(4) . .
C42 C44 C43 118.7(4) 2_856 .
C42 C44 C41 112.8(6) 2_856 .
C43 C44 C41 128.6(6) . .
N2 N1 C7 111.1(5) . .
N2 N1 C4 121.0(4) . .
C7 N1 C4 127.9(5) . .
C9 N2 N1 105.7(4) . .
C9 N2 Ag1 115.4(3) . .
N1 N2 Ag1 136.8(3) . .
C10 N3 C14 116.7(6) . .
C10 N3 Ag1 115.0(4) . .
C14 N3 Ag1 127.0(5) . .
C15 N4 N5 111.2(4) . .
C15 N4 C5 124.9(4) . .
N5 N4 C5 123.6(4) . .
C17 N5 N4 104.7(4) . .
C17 N5 Ag2 116.5(3) . .
N4 N5 Ag2 138.7(3) . .
C22 N6 C18 119.1(5) . .
C22 N6 Ag2 125.1(4) . .
C18 N6 Ag2 115.6(3) . .
C23 N7 N8 111.7(4) . .
C23 N7 C6 125.5(5) . .
N8 N7 C6 122.7(4) . .
C25 N8 N7 104.8(4) . .
C25 N8 Ag3 108.1(3) . .
N7 N8 Ag3 146.0(3) . .
C26 N9 C30 118.6(5) . .
C26 N9 Ag3 121.4(4) . .
C30 N9 Ag3 119.8(4) . .
C31 O2 Ag2 109.6(3) . .
C33 O5 Ag1 91.3(5) . 2_756
C33 O6 Ag1 93.9(6) . 2_756
C40 O7 Ag3 109.3(3) . .
C41 O9 C45 128.3(10) . .
N1 C4 C1 115.1(4) . .
N4 C5 C2 115.8(4) . .
N7 C6 C3 112.6(4) . .
C13 C12 C11 118.9(7) . .

loop_
_geom_bond_atom_site_label_1
_geom_bond_atom_site_label_2
_geom_bond_distance
_geom_bond_site_symmetry_2
Ag1 N2 2.280(4) .
Ag1 N3 2.371(5) .
Ag1 O5 2.458(6) 2_756
Ag1 O6 2.475(7) 2_756
Ag1 Ag2 3.3686(7) .
Ag2 O2 2.202(3) .
Ag2 N5 2.310(4) .
Ag2 N6 2.370(4) .
Ag2 Ag3 3.1187(7) .
Ag3 O7 2.188(3) .
Ag3 N9 2.218(4) .
Ag3 N8 2.568(4) .
C1 C2 1.400(6) .
C1 C3 1.401(6) 2_757
C1 C4 1.520(8) .
C2 C3 1.382(7) .
C2 C5 1.512(6) .
C3 C1 1.401(6) 2_757
C3 C6 1.514(6) .
C7 N1 1.341(7) .
C7 C8 1.357(8) .
C8 C9 1.390(7) .
C9 N2 1.340(6) .
C9 C10 1.463(8) .
C10 N3 1.333(7) .
C10 C11 1.377(8) .
C11 C12 1.373(10) .
C13 C12 1.328(11) .
C13 C14 1.379(10) .
C14 N3 1.341(8) .
C15 N4 1.342(6) .
C15 C16 1.348(8) .
C16 C17 1.376(7) .
C17 N5 1.326(6) .
C17 C18 1.479(7) .
C18 N6 1.337(6) .
C18 C19 1.375(7) .
C19 C20 1.377(9) .
C20 C21 1.360(10) .
C21 C22 1.381(8) .
C22 N6 1.322(6) .
C23 N7 1.335(6) .
C23 C24 1.343(8) .
C24 C25 1.387(7) .
C25 N8 1.330(6) .
C25 C26 1.456(7) .
C26 N9 1.340(6) .
C26 C27 1.391(7) .
C27 C28 1.339(9) .
C28 C29 1.365(10) .
C29 C30 1.376(9) .
C30 N9 1.352(7) .
C31 O1 1.227(7) .
C31 O2 1.266(6) .
C31 C34 1.505(7) .
C32 O3 1.214(8) .
C32 O4 1.285(7) .
C32 C36 1.537(9) .
C33 O6 1.163(10) .
C33 O5 1.294(11) .
C33 C37 1.535(8) .
C34 C39 1.368(7) .
C34 C35 1.376(7) .
C35 C36 1.394(6) .
C36 C37 1.380(7) .
C37 C38 1.366(9) .
C38 C39 1.380(8) .
C40 O8 1.236(7) .
C40 O7 1.248(6) .
C40 C43 1.513(7) .
C41 O10 1.219(12) .
C41 O9 1.331(13) .
C41 C44 1.447(11) .
C42 C43 1.368(6) .
C42 C44 1.390(6) 2_856
C43 C44 1.403(6) .
C44 C42 1.390(6) 2_856
C45 O9 1.405(14) .
N1 N2 1.340(5) .
N1 C4 1.449(7) .
N4 N5 1.346(5) .
N4 C5 1.461(6) .
N7 N8 1.337(5) .
N7 C6 1.458(7) .
O5 Ag1 2.458(6) 2_756
O6 Ag1 2.475(7) 2_756
